data_8106697
loop_
_publ_author_name
'Liu, Feng'
'Li, Weihua'
'Lu, Hui'
'Sun, Jianhua'

_publ_section_title
;
 Crystal structure of bis(hydroxydi(pyridin-2-yl)methanolato-\k3
 N,N&#x2032;,O)cobalt(III) perchlorate dihydrate, C22H22ClCoN4O10
;
_journal_issue 5
_journal_name_full 'Zeitschrift f\"ur Kristallographie - New Crystal Structures'
_journal_page_first 843
_journal_page_last 844
_journal_paper_doi 10.1515/ncrs-2017-0090
_journal_volume 232
_journal_year 2017
_chemical_formula_moiety 'C22 H18 Co N4 O4, Cl O4, 2(H2 O)'
_chemical_formula_sum 'C22 H22 Cl Co N4 O10'
_chemical_formula_weight 596.82
_space_group_IT_number 2
_space_group_name_Hall '-P 1'
_space_group_name_H-M_alt 'P -1'
_symmetry_cell_setting triclinic
_symmetry_space_group_name_Hall '-P 1'
_symmetry_space_group_name_H-M 'P -1'
_atom_sites_solution_hydrogens geom
_atom_sites_solution_primary direct
_atom_sites_solution_secondary difmap
_cell_angle_alpha 99.7700(10)
_cell_angle_beta 103.4900(10)
_cell_angle_gamma 90.2900(10)
_cell_formula_units_Z 2
_cell_length_a 8.4566(7)
_cell_length_b 11.9163(7)
_cell_length_c 12.4333(9)
_cell_measurement_reflns_used 4716
_cell_measurement_temperature 150(2)
_cell_measurement_theta_max 27.8
_cell_measurement_theta_min 1.71
_cell_volume 1199.38(15)
_computing_cell_refinement 'Bruker SMART'
_computing_data_collection 'Bruker SMART'
_computing_data_reduction 'Bruker SAINT'
_computing_molecular_graphics 'Bruker SHELXTL'
_computing_publication_material 'Bruker SHELXTL'
_computing_structure_refinement 'SHELXL-97 (Sheldrick, 1997)'
_computing_structure_solution 'SHELXS-97 (Sheldrick, 1990)'
_diffrn_ambient_temperature 150(2)
_diffrn_measured_fraction_theta_full 0.998
_diffrn_measured_fraction_theta_max 0.998
_diffrn_measurement_device_type 'CCD area detector'
_diffrn_measurement_method 'phi and omega scans'
_diffrn_radiation_monochromator graphite
_diffrn_radiation_source 'fine-focus sealed tube'
_diffrn_radiation_type MoK\a
_diffrn_radiation_wavelength 0.71073
_diffrn_reflns_av_R_equivalents 0.0212
_diffrn_reflns_av_sigmaI/netI 0.0251
_diffrn_reflns_limit_h_max 10
_diffrn_reflns_limit_h_min -10
_diffrn_reflns_limit_k_max 14
_diffrn_reflns_limit_k_min -14
_diffrn_reflns_limit_l_max 15
_diffrn_reflns_limit_l_min -15
_diffrn_reflns_number 12848
_diffrn_reflns_theta_full 26.00
_diffrn_reflns_theta_max 26.00
_diffrn_reflns_theta_min 1.71
_exptl_absorpt_coefficient_mu 0.893
_exptl_absorpt_correction_T_max 0.898
_exptl_absorpt_correction_T_min 0.859
_exptl_absorpt_correction_type multi-scan
_exptl_absorpt_process_details 'SADABS, Bruker (2000)'
_exptl_crystal_colour red
_exptl_crystal_density_diffrn 1.653
_exptl_crystal_density_method 'not measured'
_exptl_crystal_description block
_exptl_crystal_F_000 612
_exptl_crystal_size_max 0.13
_exptl_crystal_size_mid 0.11
_exptl_crystal_size_min 0.08
_refine_diff_density_max 0.739
_refine_diff_density_min -0.482
_refine_diff_density_rms 0.060
_refine_ls_extinction_method none
_refine_ls_goodness_of_fit_ref 1.043
_refine_ls_hydrogen_treatment constr
_refine_ls_matrix_type full
_refine_ls_number_parameters 345
_refine_ls_number_reflns 4716
_refine_ls_number_restraints 0
_refine_ls_restrained_S_all 1.043
_refine_ls_R_factor_all 0.0341
_refine_ls_R_factor_gt 0.0295
_refine_ls_shift/su_max 0.000
_refine_ls_shift/su_mean 0.000
_refine_ls_structure_factor_coef Fsqd
_refine_ls_weighting_details 'calc w=1/[\s^2^(Fo^2^)+(0.0351P)^2^+1.0858P] where P=(Fo^2^+2Fc^2^)/3'
_refine_ls_weighting_scheme calc
_refine_ls_wR_factor_gt 0.0751
_refine_ls_wR_factor_ref 0.0774
_reflns_number_gt 4180
_reflns_number_total 4716
_reflns_threshold_expression >2sigma(I)
_cod_data_source_file suppl_ncrs-2017-0090_suppl.cif
_cod_data_source_block 1
_cod_original_sg_symbol_Hall '-P 1   '
_cod_original_sg_symbol_H-M 'P-1   '
_cod_database_code 8106697

loop_
_symmetry_equiv_pos_as_xyz
'x, y, z'
'-x, -y, -z'

loop_
_atom_site_label
_atom_site_type_symbol
_atom_site_fract_x
_atom_site_fract_y
_atom_site_fract_z
_atom_site_U_iso_or_equiv
_atom_site_adp_type
_atom_site_occupancy
_atom_site_symmetry_multiplicity
_atom_site_calc_flag
_atom_site_refinement_flags
_atom_site_disorder_assembly
_atom_site_disorder_group
C1 C 0.3518(2) 0.43507(16) 0.14215(17) 0.0159(4) Uani 1 1 d . . .
H1 H 0.4135 0.4914 0.1972 0.019 Uiso 1 1 calc R . .
C2 C 0.2622(3) 0.46329(18) 0.04288(18) 0.0218(4) Uani 1 1 d . . .
H2 H 0.2637 0.5382 0.0309 0.026 Uiso 1 1 calc R . .
C3 C 0.1704(3) 0.37881(19) -0.03834(17) 0.0220(4) Uani 1 1 d . . .
H3 H 0.1104 0.3967 -0.1056 0.026 Uiso 1 1 calc R . .
C4 C 0.1678(2) 0.26707(18) -0.01933(16) 0.0176(4) Uani 1 1 d . . .
H4 H 0.1056 0.2095 -0.0726 0.021 Uiso 1 1 calc R . .
C5 C 0.2604(2) 0.24436(16) 0.08103(15) 0.0127(4) Uani 1 1 d . . .
C6 C 0.2801(2) 0.13023(16) 0.12329(15) 0.0125(4) Uani 1 1 d . . .
C7 C 0.1886(2) 0.13771(15) 0.21638(15) 0.0121(4) Uani 1 1 d . . .
C8 C 0.0448(2) 0.08184(16) 0.21354(16) 0.0145(4) Uani 1 1 d . . .
H8 H -0.0106 0.0328 0.1492 0.017 Uiso 1 1 calc R . .
C9 C -0.0159(2) 0.10076(17) 0.30997(17) 0.0160(4) Uani 1 1 d . . .
H9 H -0.1123 0.0637 0.3112 0.019 Uiso 1 1 calc R . .
C10 C 0.0694(2) 0.17556(16) 0.40409(16) 0.0149(4) Uani 1 1 d . . .
H10 H 0.0304 0.1889 0.4690 0.018 Uiso 1 1 calc R . .
C11 C 0.2128(2) 0.23023(15) 0.40077(16) 0.0123(4) Uani 1 1 d . . .
H11 H 0.2690 0.2812 0.4634 0.015 Uiso 1 1 calc R . .
C12 C 0.6099(2) 0.09871(16) 0.42911(16) 0.0140(4) Uani 1 1 d . . .
H12 H 0.5503 0.0400 0.3758 0.017 Uiso 1 1 calc R . .
C13 C 0.7068(2) 0.07459(17) 0.52777(17) 0.0172(4) Uani 1 1 d . . .
H13 H 0.7134 -0.0001 0.5404 0.021 Uiso 1 1 calc R . .
C14 C 0.7943(2) 0.16238(18) 0.60783(17) 0.0183(4) Uani 1 1 d . . .
H14 H 0.8574 0.1474 0.6754 0.022 Uiso 1 1 calc R . .
C15 C 0.7863(2) 0.27306(17) 0.58572(16) 0.0146(4) Uani 1 1 d . . .
H15 H 0.8451 0.3332 0.6374 0.018 Uiso 1 1 calc R . .
C16 C 0.6890(2) 0.29130(16) 0.48532(15) 0.0111(4) Uani 1 1 d . . .
C17 C 0.6666(2) 0.40385(15) 0.44040(15) 0.0114(4) Uani 1 1 d . . .
C18 C 0.7554(2) 0.39252(15) 0.34524(15) 0.0114(4) Uani 1 1 d . . .
C19 C 0.8993(2) 0.44627(16) 0.34361(16) 0.0144(4) Uani 1 1 d . . .
H19 H 0.9545 0.4994 0.4048 0.017 Uiso 1 1 calc R . .
C20 C 0.9597(2) 0.41895(17) 0.24793(17) 0.0161(4) Uani 1 1 d . . .
H20 H 1.0577 0.4528 0.2451 0.019 Uiso 1 1 calc R . .
C21 C 0.8737(2) 0.34116(17) 0.15676(16) 0.0160(4) Uani 1 1 d . . .
H21 H 0.9127 0.3228 0.0922 0.019 Uiso 1 1 calc R . .
C22 C 0.7287(2) 0.29126(16) 0.16338(16) 0.0137(4) Uani 1 1 d . . .
H22 H 0.6697 0.2394 0.1026 0.016 Uiso 1 1 calc R . .
Cl1 Cl 0.35462(6) 0.25888(4) 0.71162(4) 0.01958(12) Uani 1 1 d . . .
Co1 Co 0.47303(3) 0.26503(2) 0.283712(19) 0.00877(8) Uani 1 1 d . . .
N1 N 0.35016(18) 0.32694(13) 0.15925(13) 0.0114(3) Uani 1 1 d . . .
N2 N 0.27125(18) 0.21052(12) 0.30839(13) 0.0100(3) Uani 1 1 d . . .
N3 N 0.60113(18) 0.20618(13) 0.40965(13) 0.0109(3) Uani 1 1 d . . .
N4 N 0.67287(18) 0.31691(13) 0.25644(13) 0.0109(3) Uani 1 1 d . . .
O1 O 0.22439(16) 0.03552(11) 0.04157(11) 0.0157(3) Uani 1 1 d . . .
H1A H 0.2703 0.0346 -0.0098 0.024 Uiso 1 1 calc R . .
O2 O 0.44622(15) 0.12907(11) 0.17721(10) 0.0117(3) Uani 1 1 d . . .
O3 O 0.49996(15) 0.40353(10) 0.38741(10) 0.0109(3) Uani 1 1 d . . .
O4 O 0.72561(15) 0.49792(11) 0.52127(11) 0.0133(3) Uani 1 1 d . . .
H4A H 0.6522 0.5235 0.5498 0.020 Uiso 1 1 calc R . .
O5 O 0.4120(3) 0.35758(16) 0.67894(18) 0.0600(7) Uani 1 1 d . . .
O6 O 0.3879(3) 0.16244(16) 0.63732(15) 0.0524(6) Uani 1 1 d . . .
O7 O 0.1861(2) 0.2647(3) 0.70504(17) 0.0722(8) Uani 1 1 d . . .
O8 O 0.44206(19) 0.25270(15) 0.82571(13) 0.0303(4) Uani 1 1 d . . .
O1W O 0.21733(19) 0.81053(14) 0.10506(13) 0.0291(4) Uani 1 1 d . . .
H1WA H 0.2183 0.8759 0.0863 0.035 Uiso 1 1 d R . .
H1WB H 0.3152 0.7916 0.1251 0.035 Uiso 1 1 d R . .
O2W O 0.34963(17) 0.03274(12) 0.86945(12) 0.0210(3) Uani 1 1 d . . .
H2WA H 0.3798 0.0960 0.8559 0.025 Uiso 1 1 d R . .
H2WB H 0.4165 -0.0169 0.8539 0.025 Uiso 1 1 d R . .

loop_
_atom_site_aniso_label
_atom_site_aniso_U_11
_atom_site_aniso_U_22
_atom_site_aniso_U_33
_atom_site_aniso_U_23
_atom_site_aniso_U_13
_atom_site_aniso_U_12
C1 0.0161(10) 0.0149(10) 0.0184(10) 0.0048(8) 0.0058(8) 0.0019(8)
C2 0.0245(11) 0.0202(11) 0.0239(11) 0.0107(9) 0.0070(9) 0.0063(9)
C3 0.0207(11) 0.0300(12) 0.0164(10) 0.0094(9) 0.0028(8) 0.0080(9)
C4 0.0141(10) 0.0255(11) 0.0125(9) 0.0012(8) 0.0032(8) 0.0027(8)
C5 0.0087(9) 0.0180(10) 0.0123(9) 0.0008(7) 0.0053(7) 0.0012(7)
C6 0.0103(9) 0.0132(9) 0.0120(9) -0.0017(7) 0.0017(7) -0.0014(7)
C7 0.0121(9) 0.0112(9) 0.0129(9) 0.0027(7) 0.0025(7) 0.0026(7)
C8 0.0121(9) 0.0137(9) 0.0159(9) 0.0009(7) 0.0010(7) -0.0007(7)
C9 0.0105(9) 0.0168(10) 0.0215(10) 0.0058(8) 0.0039(8) 0.0004(7)
C10 0.0161(10) 0.0152(9) 0.0169(10) 0.0059(8) 0.0084(8) 0.0048(8)
C11 0.0144(9) 0.0102(9) 0.0131(9) 0.0025(7) 0.0043(7) 0.0032(7)
C12 0.0146(9) 0.0112(9) 0.0175(10) 0.0023(7) 0.0068(8) 0.0008(7)
C13 0.0171(10) 0.0151(10) 0.0229(10) 0.0091(8) 0.0075(8) 0.0032(8)
C14 0.0156(10) 0.0248(11) 0.0164(10) 0.0097(8) 0.0033(8) 0.0038(8)
C15 0.0120(9) 0.0186(10) 0.0129(9) 0.0011(8) 0.0035(7) -0.0006(7)
C16 0.0091(9) 0.0132(9) 0.0122(9) 0.0013(7) 0.0056(7) -0.0001(7)
C17 0.0090(9) 0.0116(9) 0.0124(9) -0.0006(7) 0.0023(7) -0.0003(7)
C18 0.0104(9) 0.0098(9) 0.0138(9) 0.0029(7) 0.0019(7) 0.0023(7)
C19 0.0127(9) 0.0129(9) 0.0171(9) 0.0039(7) 0.0018(7) 0.0000(7)
C20 0.0113(9) 0.0178(10) 0.0215(10) 0.0077(8) 0.0054(8) 0.0001(7)
C21 0.0170(10) 0.0187(10) 0.0162(10) 0.0075(8) 0.0083(8) 0.0056(8)
C22 0.0150(9) 0.0140(9) 0.0125(9) 0.0026(7) 0.0040(7) 0.0035(7)
Cl1 0.0218(3) 0.0188(2) 0.0168(2) 0.00186(19) 0.00291(19) 0.00251(19)
Co1 0.00811(13) 0.00877(13) 0.00912(13) 0.00031(9) 0.00232(9) 0.00033(9)
N1 0.0097(7) 0.0139(8) 0.0116(7) 0.0021(6) 0.0049(6) 0.0018(6)
N2 0.0101(7) 0.0081(7) 0.0111(7) 0.0013(6) 0.0015(6) 0.0007(6)
N3 0.0091(7) 0.0121(8) 0.0122(8) 0.0011(6) 0.0045(6) 0.0002(6)
N4 0.0102(7) 0.0114(8) 0.0112(8) 0.0024(6) 0.0026(6) 0.0022(6)
O1 0.0155(7) 0.0168(7) 0.0126(7) -0.0047(5) 0.0042(5) -0.0038(5)
O2 0.0090(6) 0.0120(6) 0.0127(6) -0.0012(5) 0.0021(5) 0.0011(5)
O3 0.0083(6) 0.0101(6) 0.0130(6) -0.0006(5) 0.0019(5) 0.0007(5)
O4 0.0111(6) 0.0120(6) 0.0149(7) -0.0046(5) 0.0039(5) -0.0014(5)
O5 0.0884(17) 0.0309(11) 0.0494(12) 0.0201(9) -0.0147(11) -0.0206(11)
O6 0.0857(16) 0.0345(10) 0.0274(10) -0.0059(8) 0.0019(10) 0.0267(10)
O7 0.0221(10) 0.153(3) 0.0345(11) 0.0059(13) 0.0008(8) 0.0064(13)
O8 0.0277(9) 0.0440(10) 0.0172(8) 0.0046(7) 0.0019(7) 0.0019(7)
O1W 0.0215(8) 0.0300(9) 0.0338(9) 0.0086(7) 0.0006(7) -0.0024(7)
O2W 0.0228(8) 0.0189(7) 0.0247(8) 0.0027(6) 0.0128(6) 0.0067(6)

loop_
_atom_type_symbol
_atom_type_description
_atom_type_scat_dispersion_real
_atom_type_scat_dispersion_imag
_atom_type_scat_source
C C 0.0033 0.0016 'International Tables Vol C Tables 4.2.6.8 and 6.1.1.4'
H H 0.0000 0.0000 'International Tables Vol C Tables 4.2.6.8 and 6.1.1.4'
Cl Cl 0.1484 0.1585 'International Tables Vol C Tables 4.2.6.8 and 6.1.1.4'
Co Co 0.3494 0.9721 'International Tables Vol C Tables 4.2.6.8 and 6.1.1.4'
N N 0.0061 0.0033 'International Tables Vol C Tables 4.2.6.8 and 6.1.1.4'
O O 0.0106 0.0060 'International Tables Vol C Tables 4.2.6.8 and 6.1.1.4'

loop_
_geom_angle_atom_site_label_1
_geom_angle_atom_site_label_2
_geom_angle_atom_site_label_3
_geom_angle
_geom_angle_site_symmetry_1
_geom_angle_site_symmetry_3
N1 C1 C2 120.34(18) . .
N1 C1 H1 119.8 . .
C2 C1 H1 119.8 . .
C1 C2 C3 119.30(19) . .
C1 C2 H2 120.4 . .
C3 C2 H2 120.4 . .
C2 C3 C4 119.97(19) . .
C2 C3 H3 120.0 . .
C4 C3 H3 120.0 . .
C5 C4 C3 117.92(19) . .
C5 C4 H4 121.0 . .
C3 C4 H4 121.0 . .
N1 C5 C4 121.70(18) . .
N1 C5 C6 109.51(15) . .
C4 C5 C6 128.79(17) . .
O1 C6 O2 113.82(15) . .
O1 C6 C7 110.39(15) . .
O2 C6 C7 105.60(14) . .
O1 C6 C5 114.60(15) . .
O2 C6 C5 105.34(14) . .
C7 C6 C5 106.40(15) . .
N2 C7 C8 122.34(17) . .
N2 C7 C6 109.61(15) . .
C8 C7 C6 128.04(17) . .
C7 C8 C9 118.12(18) . .
C7 C8 H8 120.9 . .
C9 C8 H8 120.9 . .
C10 C9 C8 119.28(18) . .
C10 C9 H9 120.4 . .
C8 C9 H9 120.4 . .
C11 C10 C9 119.62(17) . .
C11 C10 H10 120.2 . .
C9 C10 H10 120.2 . .
N2 C11 C10 120.75(17) . .
N2 C11 H11 119.6 . .
C10 C11 H11 119.6 . .
N3 C12 C13 120.49(17) . .
N3 C12 H12 119.8 . .
C13 C12 H12 119.8 . .
C12 C13 C14 119.74(18) . .
C12 C13 H13 120.1 . .
C14 C13 H13 120.1 . .
C13 C14 C15 119.14(18) . .
C13 C14 H14 120.4 . .
C15 C14 H14 120.4 . .
C16 C15 C14 118.30(18) . .
C16 C15 H15 120.9 . .
C14 C15 H15 120.9 . .
N3 C16 C15 122.12(17) . .
N3 C16 C17 110.14(15) . .
C15 C16 C17 127.72(17) . .
O4 C17 O3 115.28(14) . .
O4 C17 C18 111.17(15) . .
O3 C17 C18 105.28(14) . .
O4 C17 C16 113.20(15) . .
O3 C17 C16 105.46(14) . .
C18 C17 C16 105.67(14) . .
N4 C18 C19 121.46(17) . .
N4 C18 C17 109.90(15) . .
C19 C18 C17 128.63(17) . .
C18 C19 C20 118.21(18) . .
C18 C19 H19 120.9 . .
C20 C19 H19 120.9 . .
C21 C20 C19 119.92(18) . .
C21 C20 H20 120.0 . .
C19 C20 H20 120.0 . .
C22 C21 C20 118.93(18) . .
C22 C21 H21 120.5 . .
C20 C21 H21 120.5 . .
N4 C22 C21 120.66(18) . .
N4 C22 H22 119.7 . .
C21 C22 H22 119.7 . .
O7 Cl1 O6 111.05(15) . .
O7 Cl1 O5 109.57(16) . .
O6 Cl1 O5 107.30(14) . .
O7 Cl1 O8 110.20(11) . .
O6 Cl1 O8 109.30(11) . .
O5 Cl1 O8 109.37(11) . .
O2 Co1 O3 178.49(6) . .
O2 Co1 N1 83.33(6) . .
O3 Co1 N1 95.38(6) . .
O2 Co1 N4 95.89(6) . .
O3 Co1 N4 83.31(6) . .
N1 Co1 N4 90.71(6) . .
O2 Co1 N3 97.67(6) . .
O3 Co1 N3 83.60(6) . .
N1 Co1 N3 178.40(6) . .
N4 Co1 N3 87.94(6) . .
O2 Co1 N2 82.97(6) . .
O3 Co1 N2 97.82(6) . .
N1 Co1 N2 88.89(6) . .
N4 Co1 N2 178.83(6) . .
N3 Co1 N2 92.47(6) . .
C1 N1 C5 120.76(16) . .
C1 N1 Co1 128.26(13) . .
C5 N1 Co1 110.88(12) . .
C11 N2 C7 119.88(16) . .
C11 N2 Co1 129.69(13) . .
C7 N2 Co1 110.34(12) . .
C12 N3 C16 120.17(16) . .
C12 N3 Co1 129.54(13) . .
C16 N3 Co1 110.28(12) . .
C22 N4 C18 120.81(16) . .
C22 N4 Co1 128.54(13) . .
C18 N4 Co1 110.56(12) . .
C6 O1 H1A 109.5 . .
C6 O2 Co1 101.31(10) . .
C17 O3 Co1 101.26(10) . .
C17 O4 H4A 109.5 . .
H1WA O1W H1WB 108.4 . .
H2WA O2W H2WB 108.5 . .

loop_
_geom_bond_atom_site_label_1
_geom_bond_atom_site_label_2
_geom_bond_distance
_geom_bond_site_symmetry_2
C1 N1 1.342(2) .
C1 C2 1.385(3) .
C1 H1 0.9300 .
C2 C3 1.385(3) .
C2 H2 0.9300 .
C3 C4 1.392(3) .
C3 H3 0.9300 .
C4 C5 1.380(3) .
C4 H4 0.9300 .
C5 N1 1.347(2) .
C5 C6 1.535(3) .
C6 O1 1.382(2) .
C6 O2 1.409(2) .
C6 C7 1.526(3) .
C7 N2 1.354(2) .
C7 C8 1.374(3) .
C8 C9 1.396(3) .
C8 H8 0.9300 .
C9 C10 1.389(3) .
C9 H9 0.9300 .
C10 C11 1.386(3) .
C10 H10 0.9300 .
C11 N2 1.339(2) .
C11 H11 0.9300 .
C12 N3 1.342(2) .
C12 C13 1.383(3) .
C12 H12 0.9300 .
C13 C14 1.388(3) .
C13 H13 0.9300 .
C14 C15 1.391(3) .
C14 H14 0.9300 .
C15 C16 1.377(3) .
C15 H15 0.9300 .
C16 N3 1.345(2) .
C16 C17 1.534(3) .
C17 O4 1.376(2) .
C17 O3 1.409(2) .
C17 C18 1.530(3) .
C18 N4 1.347(2) .
C18 C19 1.378(3) .
C19 C20 1.392(3) .
C19 H19 0.9300 .
C20 C21 1.387(3) .
C20 H20 0.9300 .
C21 C22 1.386(3) .
C21 H21 0.9300 .
C22 N4 1.339(2) .
C22 H22 0.9300 .
Cl1 O7 1.411(2) .
Cl1 O6 1.4205(18) .
Cl1 O5 1.426(2) .
Cl1 O8 1.4529(16) .
Co1 O2 1.8862(12) .
Co1 O3 1.8908(12) .
Co1 N1 1.9141(16) .
Co1 N4 1.9186(16) .
Co1 N3 1.9252(16) .
Co1 N2 1.9309(15) .
O1 H1A 0.8200 .
O4 H4A 0.8200 .
O1W H1WA 0.8501 .
O1W H1WB 0.8500 .
O2W H2WA 0.8500 .
O2W H2WB 0.8501 .
